data_2227003
loop_
_publ_author_name
'Xiao, Zuo-an'
'Zhan, Dan'

_publ_section_title
;
 Dichlorido[tris(benzimidazol-2-ylmethyl)amine]indium(III) chloride
 ethanol solvate dihydrate
;
_journal_coeditor_code LH5092
_journal_issue 8
_journal_name_full 'Acta Crystallographica Section E'
_journal_page_first m1040
_journal_page_last m1041
_journal_paper_doi 10.1107/S1600536810029806
_journal_volume 66
_journal_year 2010
_chemical_formula_iupac '[In Cl2 (C24 H21 N7)] Cl, C2 H6 O, 2H2 O'
_chemical_formula_moiety 'C24 H21 Cl2 In N7 +, Cl -, C2 H6 O, 2(H2 O)'
_chemical_formula_sum 'C26 H31 Cl3 In N7 O3'
_chemical_formula_weight 710.75
_chemical_name_systematic
;
Dichlorido[tris(benzimidazol-2-ylmethyl)amine]indium(III) chloride ethanol
solvate dihydrate
;
_space_group_IT_number 14
_symmetry_cell_setting monoclinic
_symmetry_space_group_name_Hall '-P 2ybc'
_symmetry_space_group_name_H-M 'P 1 21/c 1'
_atom_sites_solution_hydrogens geom
_atom_sites_solution_primary direct
_atom_sites_solution_secondary difmap
_audit_creation_method SHELXL-97
_cell_angle_alpha 90.00
_cell_angle_beta 103.75
_cell_angle_gamma 90.00
_cell_formula_units_Z 4
_cell_length_a 10.4152(10)
_cell_length_b 13.7394(13)
_cell_length_c 21.903(2)
_cell_measurement_reflns_used 5767
_cell_measurement_temperature 298(2)
_cell_measurement_theta_max 28.26
_cell_measurement_theta_min 2.42
_cell_volume 3044.5(5)
_computing_cell_refinement 'SAINT-Plus (Bruker, 2007)'
_computing_data_collection 'SMART (Bruker, 2007)'
_computing_data_reduction 'SAINT-Plus (Bruker, 2007)'
_computing_molecular_graphics 'PLATON (Spek, 2009)'
_computing_publication_material 'SHELXTL (Sheldrick, 2008)'
_computing_structure_refinement 'SHELXL97 (Sheldrick, 2008)'
_computing_structure_solution 'SHELXS97 (Sheldrick, 2008)'
_diffrn_ambient_temperature 298(2)
_diffrn_measured_fraction_theta_full 0.995
_diffrn_measured_fraction_theta_max 0.995
_diffrn_measurement_device_type 'Bruker SMART CCD'
_diffrn_measurement_method '\f and \w scans'
_diffrn_radiation_monochromator graphite
_diffrn_radiation_source 'fine-focus sealed tube'
_diffrn_radiation_type MoK\a
_diffrn_radiation_wavelength 0.71073
_diffrn_reflns_av_R_equivalents 0.0325
_diffrn_reflns_av_sigmaI/netI 0.0299
_diffrn_reflns_limit_h_max 13
_diffrn_reflns_limit_h_min -13
_diffrn_reflns_limit_k_max 18
_diffrn_reflns_limit_k_min -13
_diffrn_reflns_limit_l_max 29
_diffrn_reflns_limit_l_min -28
_diffrn_reflns_number 22634
_diffrn_reflns_theta_full 28.29
_diffrn_reflns_theta_max 28.29
_diffrn_reflns_theta_min 1.91
_exptl_absorpt_coefficient_mu 1.080
_exptl_absorpt_correction_T_max 0.8997
_exptl_absorpt_correction_T_min 0.8462
_exptl_absorpt_correction_type multi-scan
_exptl_absorpt_process_details '(SADABS; Sheldrick, 1997)'
_exptl_crystal_colour colorless
_exptl_crystal_density_diffrn 1.551
_exptl_crystal_density_method 'not measured'
_exptl_crystal_description block
_exptl_crystal_F_000 1440
_exptl_crystal_size_max 0.26
_exptl_crystal_size_mid 0.22
_exptl_crystal_size_min 0.20
_refine_diff_density_max 0.945
_refine_diff_density_min -0.550
_refine_ls_extinction_method none
_refine_ls_goodness_of_fit_ref 1.154
_refine_ls_hydrogen_treatment mixed
_refine_ls_matrix_type full
_refine_ls_number_parameters 403
_refine_ls_number_reflns 7526
_refine_ls_number_restraints 6
_refine_ls_restrained_S_all 1.154
_refine_ls_R_factor_all 0.0421
_refine_ls_R_factor_gt 0.0380
_refine_ls_shift/su_max 0.000
_refine_ls_shift/su_mean 0.000
_refine_ls_structure_factor_coef Fsqd
_refine_ls_weighting_details 'calc w=1/[\s^2^(Fo^2^)+(0.0382P)^2^+1.3452P] where P=(Fo^2^+2Fc^2^)/3'
_refine_ls_weighting_scheme calc
_refine_ls_wR_factor_gt 0.0869
_refine_ls_wR_factor_ref 0.0890
_reflns_number_gt 6941
_reflns_number_total 7526
_reflns_threshold_expression I>2\s(I)
_cod_data_source_file lh5092.cif
_cod_data_source_block I
_cod_original_cell_volume 3044.4(5)
_cod_original_sg_symbol_H-M 'P 21/c'
_cod_database_code 2227003
_cod_database_fobs_code 2227003

loop_
_symmetry_equiv_pos_as_xyz
'x, y, z'
'-x, y+1/2, -z+1/2'
'-x, -y, -z'
'x, -y-1/2, z-1/2'

loop_
_atom_site_type_symbol
_atom_site_label
_atom_site_fract_x
_atom_site_fract_y
_atom_site_fract_z
_atom_site_U_iso_or_equiv
_atom_site_adp_type
_atom_site_calc_flag
_atom_site_refinement_flags
_atom_site_occupancy
_atom_site_disorder_assembly
_atom_site_disorder_group
In In1 0.447613(16) 0.710677(12) 0.302721(8) 0.02890(6) Uani d . 1 . .
C C1 0.6729(2) 0.85480(19) 0.37586(13) 0.0380(6) Uani d . 1 . .
H H1A 0.7209 0.8873 0.4137 0.046 Uiso calc R 1 . .
H H1B 0.6774 0.8950 0.3400 0.046 Uiso calc R 1 . .
C C2 0.7324(2) 0.7572(2) 0.37027(12) 0.0354(5) Uani d . 1 A .
C C3 0.7475(2) 0.6060(2) 0.34430(12) 0.0352(5) Uani d . 1 . .
C C4 0.7229(3) 0.5111(2) 0.32325(13) 0.0419(6) Uani d . 1 . .
H H4 0.6393 0.4915 0.3011 0.050 Uiso calc R 1 . .
C C5 0.8274(3) 0.4474(2) 0.33659(15) 0.0547(8) Uani d . 1 . .
H H5 0.8143 0.3830 0.3234 0.066 Uiso calc R 1 . .
C C6 0.9521(3) 0.4770(3) 0.36927(18) 0.0671(10) Uani d . 1 . .
H H6 1.0206 0.4318 0.3769 0.081 Uiso calc R 1 . .
C C7 0.9781(3) 0.5705(3) 0.39078(17) 0.0615(9) Uani d . 1 . .
H H7 1.0621 0.5896 0.4127 0.074 Uiso calc R 1 . .
C C8 0.8723(3) 0.6355(2) 0.37807(13) 0.0422(6) Uani d . 1 A .
C C9 0.5226(3) 0.8079(2) 0.44197(12) 0.0395(6) Uani d . 1 . .
H H9A 0.4754 0.8572 0.4596 0.047 Uiso calc R 1 . .
H H9B 0.6107 0.8025 0.4691 0.047 Uiso calc R 1 . .
C C10 0.4529(3) 0.71260(19) 0.44155(12) 0.0352(5) Uani d . 1 . .
C C11 0.3720(2) 0.5684(2) 0.41656(12) 0.0354(5) Uani d . 1 . .
C C12 0.3344(3) 0.4790(2) 0.38883(14) 0.0432(6) Uani d . 1 . .
H H12 0.3404 0.4655 0.3480 0.052 Uiso calc R 1 . .
C C13 0.2875(3) 0.4107(2) 0.42440(16) 0.0521(8) Uani d . 1 . .
H H13 0.2617 0.3499 0.4072 0.063 Uiso calc R 1 . .
C C14 0.2782(3) 0.4307(3) 0.48525(17) 0.0551(8) Uani d . 1 . .
H H14 0.2449 0.3831 0.5074 0.066 Uiso calc R 1 . .
C C15 0.3163(3) 0.5182(3) 0.51383(15) 0.0521(8) Uani d . 1 . .
H H15 0.3101 0.5310 0.5547 0.063 Uiso calc R 1 . .
C C16 0.3648(3) 0.5868(2) 0.47842(13) 0.0397(6) Uani d . 1 . .
C C17 0.4499(3) 0.92644(19) 0.35714(13) 0.0383(6) Uani d . 1 . .
H H17A 0.4807 0.9600 0.3244 0.046 Uiso calc R 1 . .
H H17B 0.4554 0.9710 0.3920 0.046 Uiso calc R 1 . .
C C18 0.3108(3) 0.8943(2) 0.33274(12) 0.0363(5) Uani d . 1 . .
C C19 0.1407(3) 0.8058(2) 0.28851(12) 0.0366(6) Uani d . 1 . .
C C20 0.0541(3) 0.7343(2) 0.25857(15) 0.0478(7) Uani d . 1 . .
H H20 0.0843 0.6735 0.2495 0.057 Uiso calc R 1 . .
C C21 -0.0787(3) 0.7572(3) 0.24282(16) 0.0566(8) Uani d . 1 . .
H H21 -0.1390 0.7109 0.2225 0.068 Uiso calc R 1 . .
C C22 -0.1246(3) 0.8477(3) 0.25658(16) 0.0566(9) Uani d . 1 . .
H H22 -0.2148 0.8604 0.2448 0.068 Uiso calc R 1 . .
C C23 -0.0411(3) 0.9185(3) 0.28691(15) 0.0526(8) Uani d . 1 . .
H H23 -0.0726 0.9784 0.2967 0.063 Uiso calc R 1 . .
C C24 0.0937(3) 0.8965(2) 0.30258(13) 0.0408(6) Uani d . 1 . .
C C25 1.061(3) 0.7795(16) 0.5779(14) 0.163(9) Uani d P 0.54(2) A 1
H H25A 1.0751 0.7203 0.5572 0.244 Uiso calc PR 0.54(2) A 1
H H25B 1.0014 0.7672 0.6045 0.244 Uiso calc PR 0.54(2) A 1
H H25C 1.1435 0.8028 0.6029 0.244 Uiso calc PR 0.54(2) A 1
C C26 1.0026(12) 0.8538(10) 0.5302(6) 0.101(5) Uani d P 0.54(2) A 1
H H26A 0.9071 0.8488 0.5224 0.121 Uiso calc PR 0.54(2) A 1
H H26B 1.0271 0.9174 0.5485 0.121 Uiso calc PR 0.54(2) A 1
C C25' 1.058(3) 0.8492(17) 0.5828(15) 0.140(9) Uani d P 0.46(2) A 2
H H25D 1.1351 0.8561 0.6166 0.209 Uiso calc PR 0.46(2) A 2
H H25E 0.9843 0.8298 0.5993 0.209 Uiso calc PR 0.46(2) A 2
H H25F 1.0383 0.9104 0.5613 0.209 Uiso calc PR 0.46(2) A 2
C C26' 1.0832(19) 0.7717(14) 0.5365(8) 0.115(7) Uani d P 0.46(2) A 2
H H26C 1.1710 0.7449 0.5522 0.138 Uiso calc PR 0.46(2) A 2
H H26D 1.0201 0.7192 0.5346 0.138 Uiso calc PR 0.46(2) A 2
Cl Cl1 0.35306(7) 0.57777(5) 0.23656(3) 0.04797(17) Uani d . 1 . .
Cl Cl2 0.49870(7) 0.81165(5) 0.21877(3) 0.04437(16) Uani d . 1 . .
Cl Cl3 0.30232(9) 0.53452(6) 0.00493(4) 0.0574(2) Uani d . 1 . .
N N1 0.53335(19) 0.83983(15) 0.37826(9) 0.0316(4) Uani d . 1 . .
N N2 0.6621(2) 0.68466(16) 0.34018(10) 0.0341(5) Uani d . 1 . .
N N3 0.8591(2) 0.73183(19) 0.39420(12) 0.0431(6) Uani d . 1 . .
H H3 0.9204 0.7686 0.4155 0.052 Uiso calc R 1 A 1
N N4 0.4266(2) 0.65021(16) 0.39445(10) 0.0339(5) Uani d . 1 . .
N N5 0.4164(2) 0.67908(18) 0.49227(11) 0.0412(5) Uani d . 1 . .
H H5A 0.4238 0.7095 0.5272 0.049 Uiso calc R 1 . .
N N6 0.2781(2) 0.80711(16) 0.30802(10) 0.0350(5) Uani d . 1 . .
N N7 0.2042(2) 0.95009(17) 0.33077(11) 0.0421(5) Uani d . 1 . .
H H7A 0.2045 1.0087 0.3446 0.050 Uiso calc R 1 . .
O O2 0.4684(3) 0.6888(2) 0.09360(12) 0.0655(7) Uani d D 1 . .
H H2A 0.416(3) 0.644(2) 0.0807(16) 0.079 Uiso d D 1 . .
H H2B 0.460(4) 0.706(3) 0.1286(11) 0.079 Uiso d D 1 . .
O O3 0.7331(3) 0.6250(2) 0.10069(13) 0.0683(7) Uani d D 1 . .
H H3A 0.662(3) 0.653(3) 0.0997(17) 0.082 Uiso d D 1 . .
H H3B 0.726(4) 0.595(3) 0.0673(13) 0.082 Uiso d D 1 . .
O O1 1.0355(12) 0.8506(10) 0.4735(6) 0.079(3) Uani d P 0.54(2) A 1
H H1 1.1026 0.8828 0.4753 0.118 Uiso d PR 0.54(2) A 1
O O1' 1.0731(18) 0.8074(14) 0.4765(8) 0.097(5) Uani d P 0.46(2) A 2
H H1' 1.0988 0.8639 0.4787 0.146 Uiso d PR 0.46(2) A 2

loop_
_atom_site_aniso_label
_atom_site_aniso_U_11
_atom_site_aniso_U_22
_atom_site_aniso_U_33
_atom_site_aniso_U_12
_atom_site_aniso_U_13
_atom_site_aniso_U_23
In1 0.02836(9) 0.02947(10) 0.02775(10) 0.00063(6) 0.00442(6) -0.00344(6)
C1 0.0342(13) 0.0353(14) 0.0431(15) -0.0046(10) 0.0066(11) -0.0048(11)
C2 0.0305(12) 0.0396(14) 0.0356(13) -0.0011(10) 0.0065(10) -0.0018(11)
C3 0.0306(12) 0.0425(15) 0.0323(12) 0.0054(10) 0.0071(10) -0.0006(11)
C4 0.0411(14) 0.0450(16) 0.0378(14) 0.0049(12) 0.0054(11) -0.0067(12)
C5 0.0592(19) 0.0491(19) 0.0544(19) 0.0177(15) 0.0111(15) -0.0086(15)
C6 0.0522(19) 0.066(2) 0.079(3) 0.0278(17) 0.0071(18) -0.0071(19)
C7 0.0341(15) 0.074(2) 0.070(2) 0.0131(15) 0.0005(15) -0.0025(19)
C8 0.0337(13) 0.0485(17) 0.0437(15) 0.0030(12) 0.0080(11) -0.0016(13)
C9 0.0470(15) 0.0390(15) 0.0315(13) -0.0032(12) 0.0076(11) -0.0066(11)
C10 0.0343(12) 0.0371(14) 0.0329(13) 0.0027(10) 0.0052(10) 0.0017(10)
C11 0.0311(12) 0.0368(14) 0.0372(13) 0.0009(10) 0.0058(10) 0.0053(11)
C12 0.0445(15) 0.0382(15) 0.0450(16) -0.0008(12) 0.0066(12) 0.0024(12)
C13 0.0454(16) 0.0393(17) 0.068(2) -0.0067(13) 0.0066(15) 0.0069(15)
C14 0.0465(17) 0.053(2) 0.065(2) -0.0027(14) 0.0120(15) 0.0229(16)
C15 0.0501(17) 0.064(2) 0.0441(16) 0.0020(15) 0.0152(14) 0.0172(15)
C16 0.0370(13) 0.0422(15) 0.0389(14) 0.0023(11) 0.0067(11) 0.0070(12)
C17 0.0402(14) 0.0308(13) 0.0423(15) 0.0016(11) 0.0066(11) -0.0046(11)
C18 0.0373(13) 0.0352(14) 0.0353(13) 0.0056(10) 0.0066(10) -0.0017(11)
C19 0.0321(12) 0.0443(16) 0.0340(13) 0.0044(11) 0.0088(10) 0.0032(11)
C20 0.0416(15) 0.0513(18) 0.0489(17) -0.0063(13) 0.0074(13) -0.0049(14)
C21 0.0365(15) 0.078(2) 0.0540(19) -0.0108(15) 0.0074(14) -0.0010(17)
C22 0.0332(14) 0.081(3) 0.0549(19) 0.0072(15) 0.0090(13) 0.0102(17)
C23 0.0444(16) 0.062(2) 0.0530(18) 0.0169(14) 0.0144(14) 0.0100(15)
C24 0.0380(14) 0.0466(16) 0.0379(14) 0.0071(12) 0.0095(11) 0.0036(12)
C25 0.186(19) 0.160(19) 0.153(19) 0.005(18) 0.063(15) 0.027(19)
C26 0.097(7) 0.124(10) 0.081(9) 0.009(7) 0.022(6) -0.021(6)
C25' 0.132(14) 0.16(2) 0.14(2) -0.010(17) 0.058(13) 0.017(18)
C26' 0.114(12) 0.120(14) 0.102(12) -0.042(10) 0.010(9) 0.017(10)
Cl1 0.0516(4) 0.0418(4) 0.0476(4) -0.0079(3) 0.0061(3) -0.0161(3)
Cl2 0.0537(4) 0.0435(4) 0.0372(3) -0.0036(3) 0.0134(3) 0.0040(3)
Cl3 0.0627(5) 0.0534(5) 0.0556(5) 0.0060(4) 0.0133(4) 0.0069(4)
N1 0.0316(10) 0.0297(11) 0.0327(11) -0.0017(8) 0.0060(8) -0.0022(8)
N2 0.0304(10) 0.0347(11) 0.0360(11) 0.0009(8) 0.0053(9) -0.0045(9)
N3 0.0291(11) 0.0495(15) 0.0471(14) -0.0048(10) 0.0015(10) -0.0036(11)
N4 0.0365(11) 0.0338(12) 0.0309(11) -0.0014(9) 0.0071(9) 0.0001(9)
N5 0.0473(13) 0.0463(14) 0.0311(11) 0.0003(11) 0.0113(10) -0.0002(10)
N6 0.0323(10) 0.0351(12) 0.0365(11) 0.0030(9) 0.0057(9) -0.0032(9)
N7 0.0437(12) 0.0378(13) 0.0440(13) 0.0089(10) 0.0090(10) -0.0048(10)
O2 0.087(2) 0.0677(18) 0.0421(13) -0.0024(13) 0.0163(13) -0.0034(12)
O3 0.0772(17) 0.0528(16) 0.0736(18) -0.0008(13) 0.0156(15) 0.0047(13)
O1 0.073(5) 0.092(8) 0.068(5) -0.036(5) 0.010(4) -0.017(5)
O1' 0.092(9) 0.094(10) 0.087(6) -0.042(7) -0.015(6) 0.005(8)

loop_
_atom_type_symbol
_atom_type_description
_atom_type_scat_dispersion_real
_atom_type_scat_dispersion_imag
_atom_type_scat_source
C C 0.0033 0.0016 'International Tables Vol C Tables 4.2.6.8 and 6.1.1.4'
H H 0.0000 0.0000 'International Tables Vol C Tables 4.2.6.8 and 6.1.1.4'
N N 0.0061 0.0033 'International Tables Vol C Tables 4.2.6.8 and 6.1.1.4'
O O 0.0106 0.0060 'International Tables Vol C Tables 4.2.6.8 and 6.1.1.4'
Cl Cl 0.1484 0.1585 'International Tables Vol C Tables 4.2.6.8 and 6.1.1.4'
In In -0.7276 1.3100 'International Tables Vol C Tables 4.2.6.8 and 6.1.1.4'

loop_
_geom_angle_atom_site_label_1
_geom_angle_atom_site_label_2
_geom_angle_atom_site_label_3
_geom_angle_site_symmetry_1
_geom_angle_site_symmetry_3
_geom_angle
_geom_angle_publ_flag
N2 In1 N4 . . 84.98(8) ?
N2 In1 N6 . . 144.67(8) ?
N4 In1 N6 . . 85.77(8) ?
N2 In1 Cl1 . . 109.53(6) ?
N4 In1 Cl1 . . 98.44(6) ?
N6 In1 Cl1 . . 105.52(6) ?
N2 In1 N1 . . 72.12(7) ?
N4 In1 N1 . . 76.07(7) ?
N6 In1 N1 . . 72.56(7) ?
Cl1 In1 N1 . . 174.22(5) ?
N2 In1 Cl2 . . 89.41(6) ?
N4 In1 Cl2 . . 165.30(6) ?
N6 In1 Cl2 . . 91.06(6) ?
Cl1 In1 Cl2 . . 96.24(3) ?
N1 In1 Cl2 . . 89.28(5) ?
N1 C1 C2 . . 107.9(2) ?
N1 C1 H1A . . 110.1 ?
C2 C1 H1A . . 110.1 ?
N1 C1 H1B . . 110.1 ?
C2 C1 H1B . . 110.1 ?
H1A C1 H1B . . 108.4 ?
N2 C2 N3 . . 112.1(2) ?
N2 C2 C1 . . 121.8(2) ?
N3 C2 C1 . . 126.0(2) ?
C4 C3 N2 . . 130.2(2) ?
C4 C3 C8 . . 121.7(2) ?
N2 C3 C8 . . 108.1(2) ?
C5 C4 C3 . . 117.0(3) ?
C5 C4 H4 . . 121.5 ?
C3 C4 H4 . . 121.5 ?
C4 C5 C6 . . 121.4(3) ?
C4 C5 H5 . . 119.3 ?
C6 C5 H5 . . 119.3 ?
C7 C6 C5 . . 122.4(3) ?
C7 C6 H6 . . 118.8 ?
C5 C6 H6 . . 118.8 ?
C6 C7 C8 . . 116.7(3) ?
C6 C7 H7 . . 121.7 ?
C8 C7 H7 . . 121.7 ?
N3 C8 C7 . . 133.1(3) ?
N3 C8 C3 . . 106.0(2) ?
C7 C8 C3 . . 120.9(3) ?
N1 C9 C10 . . 113.3(2) ?
N1 C9 H9A . . 108.9 ?
C10 C9 H9A . . 108.9 ?
N1 C9 H9B . . 108.9 ?
C10 C9 H9B . . 108.9 ?
H9A C9 H9B . . 107.7 ?
N4 C10 N5 . . 112.2(2) ?
N4 C10 C9 . . 125.7(2) ?
N5 C10 C9 . . 121.9(2) ?
C12 C11 N4 . . 131.1(3) ?
C12 C11 C16 . . 120.7(3) ?
N4 C11 C16 . . 108.1(2) ?
C13 C12 C11 . . 117.1(3) ?
C13 C12 H12 . . 121.4 ?
C11 C12 H12 . . 121.4 ?
C12 C13 C14 . . 121.5(3) ?
C12 C13 H13 . . 119.3 ?
C14 C13 H13 . . 119.3 ?
C15 C14 C13 . . 122.3(3) ?
C15 C14 H14 . . 118.8 ?
C13 C14 H14 . . 118.8 ?
C14 C15 C16 . . 116.4(3) ?
C14 C15 H15 . . 121.8 ?
C16 C15 H15 . . 121.8 ?
N5 C16 C15 . . 132.4(3) ?
N5 C16 C11 . . 105.7(2) ?
C15 C16 C11 . . 121.9(3) ?
N1 C17 C18 . . 108.9(2) ?
N1 C17 H17A . . 109.9 ?
C18 C17 H17A . . 109.9 ?
N1 C17 H17B . . 109.9 ?
C18 C17 H17B . . 109.9 ?
H17A C17 H17B . . 108.3 ?
N6 C18 N7 . . 111.9(2) ?
N6 C18 C17 . . 123.3(2) ?
N7 C18 C17 . . 124.8(2) ?
C20 C19 N6 . . 131.2(3) ?
C20 C19 C24 . . 120.8(3) ?
N6 C19 C24 . . 108.0(2) ?
C21 C20 C19 . . 117.1(3) ?
C21 C20 H20 . . 121.4 ?
C19 C20 H20 . . 121.4 ?
C20 C21 C22 . . 121.7(3) ?
C20 C21 H21 . . 119.1 ?
C22 C21 H21 . . 119.1 ?
C23 C22 C21 . . 122.0(3) ?
C23 C22 H22 . . 119.0 ?
C21 C22 H22 . . 119.0 ?
C22 C23 C24 . . 116.8(3) ?
C22 C23 H23 . . 121.6 ?
C24 C23 H23 . . 121.6 ?
N7 C24 C23 . . 132.5(3) ?
N7 C24 C19 . . 105.9(2) ?
C23 C24 C19 . . 121.5(3) ?
O1 C26 C25 . . 118.0(15) ?
O1 C26 H26A . . 107.8 ?
C25 C26 H26A . . 107.8 ?
O1 C26 H26B . . 107.8 ?
C25 C26 H26B . . 107.8 ?
H26A C26 H26B . . 107.1 ?
C26' C25' H25D . . 109.5 ?
C26' C25' H25E . . 109.5 ?
H25D C25' H25E . . 109.5 ?
C26' C25' H25F . . 109.5 ?
H25D C25' H25F . . 109.5 ?
H25E C25' H25F . . 109.5 ?
O1' C26' C25' . . 113.3(18) ?
O1' C26' H26C . . 108.9 ?
C25' C26' H26C . . 108.9 ?
O1' C26' H26D . . 108.9 ?
C25' C26' H26D . . 108.9 ?
H26C C26' H26D . . 107.7 ?
In1 Cl1 O2 . . 91.52(5) ?
C17 N1 C1 . . 112.7(2) ?
C17 N1 C9 . . 111.1(2) ?
C1 N1 C9 . . 111.5(2) ?
C17 N1 In1 . . 106.19(14) ?
C1 N1 In1 . . 106.27(15) ?
C9 N1 In1 . . 108.81(15) ?
C2 N2 C3 . . 106.5(2) ?
C2 N2 In1 . . 117.06(17) ?
C3 N2 In1 . . 136.28(17) ?
C2 N3 C8 . . 107.2(2) ?
C2 N3 O1 . . 122.7(4) ?
C8 N3 O1 . . 129.6(4) ?
C2 N3 H3 . . 126.4 ?
C8 N3 H3 . . 126.4 ?
C10 N4 C11 . . 106.1(2) ?
C10 N4 In1 . . 114.55(17) ?
C11 N4 In1 . . 138.28(17) ?
C10 N5 C16 . . 107.8(2) ?
C10 N5 H5A . . 126.1 ?
C16 N5 H5A . . 126.1 ?
C18 N6 C19 . . 106.4(2) ?
C18 N6 In1 . . 115.33(17) ?
C19 N6 In1 . . 138.08(18) ?
C18 N7 C24 . . 107.8(2) ?
C18 N7 H7A . . 126.1 ?
C24 N7 H7A . . 126.1 ?
O3 O2 Cl3 . . 102.18(10) ?
O3 O2 Cl1 . . 108.16(10) ?
Cl3 O2 Cl1 . . 90.17(7) ?
O3 O2 H2A . . 110(3) ?
Cl1 O2 H2A . . 71(3) ?
O3 O2 H2B . . 110(3) ?
Cl3 O2 H2B . . 128(3) ?
H2A O2 H2B . . 109(3) ?
O2 O3 H3B . . 103(3) ?
H3A O3 H3B . . 108(3) ?
C26 O1 N3 . . 108.6(8) ?
C26 O1 H1 . . 109.4 ?
N3 O1 H1 . . 141.9 ?
C26 O1 H1' . . 106.6 ?
N3 O1 H1' . . 139.3 ?
C26' O1' H3 . . 115.6 ?
C26' O1' H1 . . 113.8 ?
H3 O1' H1 . . 116.6 ?
C26' O1' H1' . . 109.2 ?
H3 O1' H1' . . 121.1 ?

loop_
_geom_bond_atom_site_label_1
_geom_bond_atom_site_label_2
_geom_bond_site_symmetry_2
_geom_bond_distance
_geom_bond_publ_flag
In1 N2 . 2.218(2) ?
In1 N4 . 2.232(2) ?
In1 N6 . 2.233(2) ?
In1 Cl1 . 2.3928(7) ?
In1 N1 . 2.446(2) ?
In1 Cl2 . 2.4604(7) ?
C1 N1 . 1.481(3) ?
C1 C2 . 1.495(4) ?
C1 H1A . 0.9700 ?
C1 H1B . 0.9700 ?
C2 N2 . 1.317(3) ?
C2 N3 . 1.344(3) ?
C3 C4 . 1.386(4) ?
C3 N2 . 1.390(3) ?
C3 C8 . 1.394(4) ?
C4 C5 . 1.374(4) ?
C4 H4 . 0.9300 ?
C5 C6 . 1.386(5) ?
C5 H5 . 0.9300 ?
C6 C7 . 1.374(5) ?
C6 H6 . 0.9300 ?
C7 C8 . 1.393(4) ?
C7 H7 . 0.9300 ?
C8 N3 . 1.386(4) ?
C9 N1 . 1.492(3) ?
C9 C10 . 1.495(4) ?
C9 H9A . 0.9700 ?
C9 H9B . 0.9700 ?
C10 N4 . 1.319(3) ?
C10 N5 . 1.338(3) ?
C11 C12 . 1.385(4) ?
C11 N4 . 1.397(3) ?
C11 C16 . 1.398(4) ?
C12 C13 . 1.380(4) ?
C12 H12 . 0.9300 ?
C13 C14 . 1.387(5) ?
C13 H13 . 0.9300 ?
C14 C15 . 1.369(5) ?
C14 H14 . 0.9300 ?
C15 C16 . 1.390(4) ?
C15 H15 . 0.9300 ?
C16 N5 . 1.382(4) ?
C17 N1 . 1.481(3) ?
C17 C18 . 1.487(4) ?
C17 H17A . 0.9700 ?
C17 H17B . 0.9700 ?
C18 N6 . 1.326(3) ?
C18 N7 . 1.341(3) ?
C19 C20 . 1.389(4) ?
C19 N6 . 1.392(3) ?
C19 C24 . 1.399(4) ?
C20 C21 . 1.380(4) ?
C20 H20 . 0.9300 ?
C21 C22 . 1.391(5) ?
C21 H21 . 0.9300 ?
C22 C23 . 1.367(5) ?
C22 H22 . 0.9300 ?
C23 C24 . 1.397(4) ?
C23 H23 . 0.9300 ?
C24 N7 . 1.383(4) ?
C25 C26 . 1.48(3) ?
C25 H25A . 0.9600 ?
C25 H25B . 0.9600 ?
C25 H25C . 0.9600 ?
C26 O1 . 1.366(17) ?
C26 H26A . 0.9700 ?
C26 H26B . 0.9700 ?
C25' C26' . 1.54(4) ?
C25' H25D . 0.9600 ?
C25' H25E . 0.9600 ?
C25' H25F . 0.9600 ?
C26' O1' . 1.38(2) ?
C26' H26C . 0.9700 ?
C26' H26D . 0.9700 ?
N3 H3 . 0.8600 ?
N5 H5A . 0.8600 ?
N7 H7A . 0.8600 ?
O2 H2A . 0.823(17) ?
O2 H2B . 0.825(18) ?
O3 H3A . 0.823(18) ?
O3 H3B . 0.829(18) ?
O1 H1 . 0.8200 ?
O1' H1' . 0.8195 ?

loop_
_geom_hbond_atom_site_label_D
_geom_hbond_atom_site_label_H
_geom_hbond_atom_site_label_A
_geom_hbond_site_symmetry_A
_geom_hbond_distance_DH
_geom_hbond_distance_HA
_geom_hbond_distance_DA
_geom_hbond_angle_DHA
_geom_hbond_publ_flag
C9 H9A Cl3 4_576 0.97 2.70 3.655(3) 167.6 yes
C1 H1A Cl3 2_655 0.97 2.74 3.558(3) 142.0 yes
N7 H7A O3 2_655 0.86 2.01 2.826(4) 158.1 yes
N5 H5A O2 4_576 0.86 1.99 2.818(4) 161.4 yes
O3 H3B Cl3 3_665 0.829(18) 2.35(2) 3.144(3) 161(4) yes
O3 H3A O2 . 0.823(18) 2.05(2) 2.861(4) 166(4) yes
N3 H3 O1 . 0.86 1.90 2.745(12) 169.3 yes
N3 H3 O1' . 0.86 1.89 2.718(12) 159.9 yes
O2 H2B Cl2 . 0.825(18) 2.41(2) 3.171(3) 154(3) yes
O2 H2A Cl3 . 0.823(17) 2.34(2) 3.108(3) 155(3) yes
O1 H1 Cl3 4_676 0.82 2.32 3.127(11) 166.9 yes
O1' H1' Cl3 4_676 0.82 2.49 3.178(11) 142.6 yes

loop_
_geom_torsion_atom_site_label_1
_geom_torsion_atom_site_label_2
_geom_torsion_atom_site_label_3
_geom_torsion_atom_site_label_4
_geom_torsion_site_symmetry_1
_geom_torsion_site_symmetry_2
_geom_torsion_site_symmetry_3
_geom_torsion_site_symmetry_4
_geom_torsion
_geom_torsion_publ_flag
N1 C1 C2 N2 . . . . 32.2(3) ?
N1 C1 C2 N3 . . . . -147.5(3) ?
N2 C3 C4 C5 . . . . -177.2(3) ?
C8 C3 C4 C5 . . . . -0.6(4) ?
C3 C4 C5 C6 . . . . -0.4(5) ?
C4 C5 C6 C7 . . . . 0.8(6) ?
C5 C6 C7 C8 . . . . -0.1(6) ?
C6 C7 C8 N3 . . . . 176.6(3) ?
C6 C7 C8 C3 . . . . -1.0(5) ?
C4 C3 C8 N3 . . . . -176.8(3) ?
N2 C3 C8 N3 . . . . 0.5(3) ?
C4 C3 C8 C7 . . . . 1.4(4) ?
N2 C3 C8 C7 . . . . 178.7(3) ?
N1 C9 C10 N4 . . . . 13.9(4) ?
N1 C9 C10 N5 . . . . -169.9(2) ?
N4 C11 C12 C13 . . . . 177.5(3) ?
C16 C11 C12 C13 . . . . 1.3(4) ?
C11 C12 C13 C14 . . . . 0.1(4) ?
C12 C13 C14 C15 . . . . -0.9(5) ?
C13 C14 C15 C16 . . . . 0.3(5) ?
C14 C15 C16 N5 . . . . -176.8(3) ?
C14 C15 C16 C11 . . . . 1.2(4) ?
C12 C11 C16 N5 . . . . 176.5(2) ?
N4 C11 C16 N5 . . . . -0.5(3) ?
C12 C11 C16 C15 . . . . -2.0(4) ?
N4 C11 C16 C15 . . . . -179.0(2) ?
N1 C17 C18 N6 . . . . -27.6(4) ?
N1 C17 C18 N7 . . . . 155.0(3) ?
N6 C19 C20 C21 . . . . -177.2(3) ?
C24 C19 C20 C21 . . . . 0.9(4) ?
C19 C20 C21 C22 . . . . -0.4(5) ?
C20 C21 C22 C23 . . . . -0.6(5) ?
C21 C22 C23 C24 . . . . 1.2(5) ?
C22 C23 C24 N7 . . . . 177.5(3) ?
C22 C23 C24 C19 . . . . -0.7(4) ?
C20 C19 C24 N7 . . . . -179.0(3) ?
N6 C19 C24 N7 . . . . -0.4(3) ?
C20 C19 C24 C23 . . . . -0.3(4) ?
N6 C19 C24 C23 . . . . 178.2(3) ?
N2 In1 Cl1 O2 . . . . -82.46(8) ?
N4 In1 Cl1 O2 . . . . -170.10(7) ?
N6 In1 Cl1 O2 . . . . 101.98(8) ?
Cl2 In1 Cl1 O2 . . . . 9.13(5) ?
C18 C17 N1 C1 . . . . 153.9(2) ?
C18 C17 N1 C9 . . . . -80.2(3) ?
C18 C17 N1 In1 . . . . 38.0(2) ?
C2 C1 N1 C17 . . . . -155.8(2) ?
C2 C1 N1 C9 . . . . 78.6(3) ?
C2 C1 N1 In1 . . . . -39.9(2) ?
C10 C9 N1 C17 . . . . 111.3(2) ?
C10 C9 N1 C1 . . . . -122.2(2) ?
C10 C9 N1 In1 . . . . -5.3(3) ?
N2 In1 N1 C17 . . . . 150.47(17) ?
N4 In1 N1 C17 . . . . -120.38(16) ?
N6 In1 N1 C17 . . . . -30.48(15) ?
Cl2 In1 N1 C17 . . . . 60.86(15) ?
N2 In1 N1 C1 . . . . 30.28(16) ?
N4 In1 N1 C1 . . . . 119.44(16) ?
N6 In1 N1 C1 . . . . -150.67(17) ?
Cl2 In1 N1 C1 . . . . -59.33(15) ?
N2 In1 N1 C9 . . . . -89.91(17) ?
N4 In1 N1 C9 . . . . -0.75(16) ?
N6 In1 N1 C9 . . . . 89.14(17) ?
Cl2 In1 N1 C9 . . . . -179.52(16) ?
N3 C2 N2 C3 . . . . -0.1(3) ?
C1 C2 N2 C3 . . . . -179.9(2) ?
N3 C2 N2 In1 . . . . 176.25(17) ?
C1 C2 N2 In1 . . . . -3.6(3) ?
C4 C3 N2 C2 . . . . 176.7(3) ?
C8 C3 N2 C2 . . . . -0.3(3) ?
C4 C3 N2 In1 . . . . 1.4(5) ?
C8 C3 N2 In1 . . . . -175.54(19) ?
N4 In1 N2 C2 . . . . -92.1(2) ?
N6 In1 N2 C2 . . . . -16.7(3) ?
Cl1 In1 N2 C2 . . . . 170.69(18) ?
N1 In1 N2 C2 . . . . -15.16(18) ?
Cl2 In1 N2 C2 . . . . 74.28(19) ?
N4 In1 N2 C3 . . . . 82.8(3) ?
N6 In1 N2 C3 . . . . 158.2(2) ?
Cl1 In1 N2 C3 . . . . -14.4(3) ?
N1 In1 N2 C3 . . . . 159.8(3) ?
Cl2 In1 N2 C3 . . . . -110.8(2) ?
N2 C2 N3 C8 . . . . 0.4(3) ?
C1 C2 N3 C8 . . . . -179.8(3) ?
N2 C2 N3 O1 . . . . -171.9(4) ?
C1 C2 N3 O1 . . . . 7.9(5) ?
C7 C8 N3 C2 . . . . -178.4(3) ?
C3 C8 N3 C2 . . . . -0.5(3) ?
C7 C8 N3 O1 . . . . -6.8(6) ?
C3 C8 N3 O1 . . . . 171.0(4) ?
N5 C10 N4 C11 . . . . -1.7(3) ?
C9 C10 N4 C11 . . . . 174.7(2) ?
N5 C10 N4 In1 . . . . 168.72(17) ?
C9 C10 N4 In1 . . . . -14.8(3) ?
C12 C11 N4 C10 . . . . -175.2(3) ?
C16 C11 N4 C10 . . . . 1.4(3) ?
C12 C11 N4 In1 . . . . 17.9(4) ?
C16 C11 N4 In1 . . . . -165.52(19) ?
N2 In1 N4 C10 . . . . 80.35(18) ?
N6 In1 N4 C10 . . . . -65.52(18) ?
Cl1 In1 N4 C10 . . . . -170.61(17) ?
N1 In1 N4 C10 . . . . 7.55(17) ?
Cl2 In1 N4 C10 . . . . 12.4(4) ?
N2 In1 N4 C11 . . . . -113.5(3) ?
N6 In1 N4 C11 . . . . 100.6(3) ?
Cl1 In1 N4 C11 . . . . -4.5(3) ?
N1 In1 N4 C11 . . . . 173.7(3) ?
Cl2 In1 N4 C11 . . . . 178.55(17) ?
N4 C10 N5 C16 . . . . 1.4(3) ?
C9 C10 N5 C16 . . . . -175.2(2) ?
C15 C16 N5 C10 . . . . 177.8(3) ?
C11 C16 N5 C10 . . . . -0.5(3) ?
N7 C18 N6 C19 . . . . 0.1(3) ?
C17 C18 N6 C19 . . . . -177.7(2) ?
N7 C18 N6 In1 . . . . 176.14(17) ?
C17 C18 N6 In1 . . . . -1.6(3) ?
C20 C19 N6 C18 . . . . 178.5(3) ?
C24 C19 N6 C18 . . . . 0.2(3) ?
C20 C19 N6 In1 . . . . 3.9(5) ?
C24 C19 N6 In1 . . . . -174.4(2) ?
N2 In1 N6 C18 . . . . 19.4(3) ?
N4 In1 N6 C18 . . . . 94.52(19) ?
Cl1 In1 N6 C18 . . . . -167.88(18) ?
N1 In1 N6 C18 . . . . 17.80(18) ?
Cl2 In1 N6 C18 . . . . -71.11(19) ?
N2 In1 N6 C19 . . . . -166.3(2) ?
N4 In1 N6 C19 . . . . -91.1(3) ?
Cl1 In1 N6 C19 . . . . 6.5(3) ?
N1 In1 N6 C19 . . . . -167.8(3) ?
Cl2 In1 N6 C19 . . . . 103.2(3) ?
N6 C18 N7 C24 . . . . -0.4(3) ?
C17 C18 N7 C24 . . . . 177.3(3) ?
C23 C24 N7 C18 . . . . -177.9(3) ?
C19 C24 N7 C18 . . . . 0.5(3) ?
In1 Cl1 O2 O3 . . . . 86.39(9) ?
In1 Cl1 O2 Cl3 . . . . -170.73(6) ?
C25 C26 O1 N3 . . . . 89.1(15) ?
C2 N3 O1 C26 . . . . 70.9(9) ?
C8 N3 O1 C26 . . . . -99.5(8) ?
C25' C26' O1' H3 . . . . -107.0 ?
